data_4066270
loop_
_publ_author_name
'Unverhau, Kerstin'
'L\"ubbe, Gerrit'
'Wibbeling, Birgit'
'Fr\"ohlich, Roland'
'Kehr, Gerald'
'Erker, Gerhard'

_publ_section_title
;
 Frustrated Lewis Pair Reactions at the [3]Ferrocenophane
 Framework&#x2020;
;
_journal_issue 21
_journal_name_full Organometallics
_journal_page_first 5320
_journal_paper_doi 10.1021/om100378y
_journal_volume 29
_journal_year 2010
_chemical_formula_sum 'C23 H27 Cl Fe N2'
_chemical_formula_weight 422.77
_chemical_name_systematic
; 
 ? 
;
_space_group_IT_number 14
_symmetry_cell_setting monoclinic
_symmetry_space_group_name_Hall '-P 2ybc'
_symmetry_space_group_name_H-M 'P 1 21/c 1'
_atom_sites_solution_hydrogens geom
_atom_sites_solution_primary direct
_atom_sites_solution_secondary difmap
_audit_creation_method SHELXL-97
_cell_angle_alpha 90.00
_cell_angle_beta 97.385(1)
_cell_angle_gamma 90.00
_cell_formula_units_Z 4
_cell_length_a 9.4638(3)
_cell_length_b 12.4287(4)
_cell_length_c 17.3060(7)
_cell_measurement_reflns_used 4761
_cell_measurement_temperature 223(2)
_cell_measurement_theta_max 27.88
_cell_measurement_theta_min 0.41
_cell_volume 2018.69(12)
_computing_cell_refinement 'Collect (Nonius B.V., 1998)'
_computing_data_collection 'Collect (Nonius B.V., 1998)'
_computing_data_reduction 'Denzo-SMN (Otwinowski & Minor, 1997)'
_computing_molecular_graphics 'XP (BrukerAXS, 2000)'
_computing_publication_material 'SHELXL-97 (Sheldrick, 1997)'
_computing_structure_refinement 'SHELXL-97 (Sheldrick, 1997)'
_computing_structure_solution 'SHELXS-97 (Sheldrick, 1990)'
_diffrn_ambient_temperature 223(2)
_diffrn_measured_fraction_theta_full 0.995
_diffrn_measured_fraction_theta_max 0.995
_diffrn_measurement_device_type 'Nonius KappaCCD'
_diffrn_measurement_method '\w and \f scans'
_diffrn_radiation_monochromator graphite
_diffrn_radiation_source 'rotating anode Nonius FR591'
_diffrn_radiation_type MoK\a
_diffrn_radiation_wavelength 0.71073
_diffrn_reflns_av_R_equivalents 0.072
_diffrn_reflns_av_sigmaI/netI 0.0840
_diffrn_reflns_limit_h_max 12
_diffrn_reflns_limit_h_min -11
_diffrn_reflns_limit_k_max 15
_diffrn_reflns_limit_k_min -16
_diffrn_reflns_limit_l_max 22
_diffrn_reflns_limit_l_min -20
_diffrn_reflns_number 16549
_diffrn_reflns_theta_full 27.84
_diffrn_reflns_theta_max 27.84
_diffrn_reflns_theta_min 2.02
_exptl_absorpt_coefficient_mu 0.889
_exptl_absorpt_correction_T_max 0.8781
_exptl_absorpt_correction_T_min 0.7762
_exptl_absorpt_correction_type multi-scan
_exptl_absorpt_process_details 'SORTAV (Blessing, 1995 & 1997)'
_exptl_crystal_colour red
_exptl_crystal_density_diffrn 1.391
_exptl_crystal_density_method 'not measured'
_exptl_crystal_description block
_exptl_crystal_F_000 888
_exptl_crystal_size_max 0.30
_exptl_crystal_size_mid 0.20
_exptl_crystal_size_min 0.15
_refine_diff_density_max 0.443
_refine_diff_density_min -0.413
_refine_diff_density_rms 0.075
_refine_ls_extinction_method none
_refine_ls_goodness_of_fit_ref 1.014
_refine_ls_hydrogen_treatment constr
_refine_ls_matrix_type full
_refine_ls_number_parameters 247
_refine_ls_number_reflns 4786
_refine_ls_number_restraints 0
_refine_ls_restrained_S_all 1.014
_refine_ls_R_factor_all 0.1005
_refine_ls_R_factor_gt 0.0496
_refine_ls_shift/su_max 0.001
_refine_ls_shift/su_mean 0.000
_refine_ls_structure_factor_coef Fsqd
_refine_ls_weighting_details 'calc w=1/[\s^2^(Fo^2^)+(0.0568P)^2^+0.0000P] where P=(Fo^2^+2Fc^2^)/3'
_refine_ls_weighting_scheme calc
_refine_ls_wR_factor_gt 0.1058
_refine_ls_wR_factor_ref 0.1227
_reflns_number_gt 3002
_reflns_number_total 4786
_reflns_threshold_expression >2sigma(I)
_cod_data_source_file om100378y_si_002.cif
_cod_data_source_block erk4330
_cod_original_sg_symbol_H-M P21/c
_cod_database_code 4066270

loop_
_symmetry_equiv_pos_as_xyz
'x, y, z'
'-x, y+1/2, -z+1/2'
'-x, -y, -z'
'x, -y-1/2, z-1/2'

loop_
_atom_site_label
_atom_site_type_symbol
_atom_site_fract_x
_atom_site_fract_y
_atom_site_fract_z
_atom_site_U_iso_or_equiv
_atom_site_adp_type
_atom_site_occupancy
_atom_site_symmetry_multiplicity
_atom_site_calc_flag
_atom_site_refinement_flags
Fe1 Fe 0.96281(4) 0.30483(3) 0.16054(2) 0.03137(14) Uani 1 1 d .
N1 N 1.3039(2) 0.11784(18) 0.07442(13) 0.0341(6) Uani 1 1 d .
H1 H 1.3026 0.0828 0.0275 0.041 Uiso 1 1 calc R
N2 N 1.2708(2) 0.37716(19) 0.17059(13) 0.0330(6) Uani 1 1 d .
C1 C 0.9024(3) 0.3307(2) 0.04527(16) 0.0345(7) Uani 1 1 d .
C2 C 0.7865(3) 0.2885(2) 0.08023(17) 0.0395(7) Uani 1 1 d .
H2 H 0.7377 0.2243 0.0657 0.047 Uiso 1 1 calc R
C3 C 0.7565(3) 0.3586(3) 0.14044(18) 0.0446(8) Uani 1 1 d .
H3 H 0.6851 0.3485 0.1728 0.054 Uiso 1 1 calc R
C4 C 0.8521(3) 0.4465(3) 0.14357(18) 0.0431(8) Uani 1 1 d .
H4 H 0.8554 0.5050 0.1781 0.052 Uiso 1 1 calc R
C5 C 0.9422(3) 0.4302(2) 0.08510(17) 0.0391(7) Uani 1 1 d .
H5 H 1.0156 0.4766 0.0742 0.047 Uiso 1 1 calc R
C6 C 0.9766(3) 0.2805(2) -0.01809(16) 0.0344(7) Uani 1 1 d .
H6 H 0.9751 0.3351 -0.0598 0.041 Uiso 1 1 calc R
C7 C 0.8957(3) 0.1833(2) -0.05468(17) 0.0428(8) Uani 1 1 d .
H7A H 0.8805 0.1321 -0.0142 0.064 Uiso 1 1 calc R
H7B H 0.9507 0.1495 -0.0916 0.064 Uiso 1 1 calc R
H7C H 0.8044 0.2064 -0.0815 0.064 Uiso 1 1 calc R
C8 C 1.1346(3) 0.2556(2) 0.00889(15) 0.0337(7) Uani 1 1 d .
H8A H 1.1792 0.2314 -0.0361 0.040 Uiso 1 1 calc R
H8B H 1.1824 0.3220 0.0283 0.040 Uiso 1 1 calc R
C9 C 1.1584(3) 0.1694(2) 0.07292(15) 0.0306(6) Uani 1 1 d .
H9 H 1.0884 0.1118 0.0570 0.037 Uiso 1 1 calc R
C10 C 1.1275(3) 0.2062(2) 0.15233(15) 0.0294(6) Uani 1 1 d .
C11 C 1.0275(3) 0.1533(2) 0.19364(16) 0.0335(6) Uani 1 1 d .
H11 H 0.9808 0.0883 0.1791 0.040 Uiso 1 1 calc R
C12 C 1.0101(3) 0.2154(2) 0.26070(16) 0.0373(7) Uani 1 1 d .
H12 H 0.9489 0.1989 0.2977 0.045 Uiso 1 1 calc R
C13 C 1.1002(3) 0.3063(2) 0.26230(16) 0.0341(7) Uani 1 1 d .
H13 H 1.1100 0.3601 0.3008 0.041 Uiso 1 1 calc R
C14 C 1.1740(3) 0.3021(2) 0.19522(15) 0.0302(6) Uani 1 1 d .
C15 C 1.3291(3) 0.0331(2) 0.13565(18) 0.0454(8) Uani 1 1 d .
H15A H 1.4158 -0.0057 0.1294 0.068 Uiso 1 1 calc R
H15B H 1.2493 -0.0165 0.1306 0.068 Uiso 1 1 calc R
H15C H 1.3385 0.0665 0.1867 0.068 Uiso 1 1 calc R
C16 C 1.4262(3) 0.1929(2) 0.07987(19) 0.0422(8) Uani 1 1 d .
H16A H 1.4275 0.2367 0.1263 0.063 Uiso 1 1 calc R
H16B H 1.4171 0.2390 0.0343 0.063 Uiso 1 1 calc R
H16C H 1.5141 0.1522 0.0826 0.063 Uiso 1 1 calc R
C17 C 1.2858(3) 0.4675(2) 0.20491(16) 0.0339(7) Uani 1 1 d .
H17 H 1.2354 0.4802 0.2474 0.041 Uiso 1 1 calc R
C18 C 1.3783(3) 0.5531(2) 0.18105(16) 0.0329(6) Uani 1 1 d .
C19 C 1.4635(3) 0.5379(3) 0.12206(19) 0.0478(8) Uani 1 1 d .
H19 H 1.4617 0.4718 0.0956 0.057 Uiso 1 1 calc R
C20 C 1.5502(4) 0.6197(3) 0.1025(2) 0.0588(10) Uani 1 1 d .
H20 H 1.6096 0.6083 0.0638 0.071 Uiso 1 1 calc R
C21 C 1.5509(3) 0.7183(3) 0.1392(2) 0.0519(9) Uani 1 1 d .
H21 H 1.6079 0.7745 0.1243 0.062 Uiso 1 1 calc R
C22 C 1.4677(3) 0.7336(3) 0.19772(18) 0.0435(8) Uani 1 1 d .
H22 H 1.4688 0.8003 0.2234 0.052 Uiso 1 1 calc R
C23 C 1.3829(3) 0.6515(3) 0.21887(17) 0.0419(7) Uani 1 1 d .
H23 H 1.3273 0.6624 0.2595 0.050 Uiso 1 1 calc R
Cl1 Cl 1.27816(8) 0.01124(6) -0.08365(4) 0.0412(2) Uani 1 1 d .

loop_
_atom_site_aniso_label
_atom_site_aniso_U_11
_atom_site_aniso_U_22
_atom_site_aniso_U_33
_atom_site_aniso_U_23
_atom_site_aniso_U_13
_atom_site_aniso_U_12
Fe1 0.0369(2) 0.0287(2) 0.0298(2) 0.00074(18) 0.00890(16) -0.00266(18)
N1 0.0423(14) 0.0309(14) 0.0298(13) -0.0058(11) 0.0070(10) 0.0003(11)
N2 0.0368(13) 0.0331(14) 0.0303(13) -0.0018(11) 0.0087(10) -0.0073(10)
C1 0.0421(16) 0.0339(17) 0.0262(15) 0.0048(13) -0.0004(12) -0.0010(13)
C2 0.0350(16) 0.0386(18) 0.0440(19) -0.0005(15) 0.0021(13) -0.0022(13)
C3 0.0411(17) 0.045(2) 0.049(2) 0.0020(17) 0.0118(14) 0.0044(15)
C4 0.0524(19) 0.0343(18) 0.0432(19) -0.0055(15) 0.0080(14) 0.0093(15)
C5 0.0501(18) 0.0272(17) 0.0397(18) 0.0066(14) 0.0046(14) 0.0011(13)
C6 0.0451(17) 0.0338(17) 0.0243(15) 0.0043(12) 0.0048(12) -0.0029(13)
C7 0.0525(18) 0.0439(19) 0.0317(17) -0.0004(14) 0.0041(14) -0.0086(15)
C8 0.0417(17) 0.0338(17) 0.0267(15) -0.0031(13) 0.0082(12) -0.0023(13)
C9 0.0362(15) 0.0280(16) 0.0279(15) -0.0044(12) 0.0054(11) -0.0065(12)
C10 0.0350(15) 0.0309(15) 0.0224(14) 0.0024(12) 0.0044(11) -0.0020(12)
C11 0.0420(16) 0.0269(15) 0.0320(16) 0.0052(13) 0.0067(12) -0.0046(13)
C12 0.0451(17) 0.0431(19) 0.0254(15) 0.0030(13) 0.0105(12) -0.0029(14)
C13 0.0430(16) 0.0354(17) 0.0240(15) -0.0034(13) 0.0047(12) -0.0049(13)
C14 0.0375(15) 0.0277(15) 0.0258(15) -0.0015(12) 0.0051(11) -0.0060(12)
C15 0.0515(18) 0.0346(18) 0.049(2) 0.0030(15) 0.0034(14) 0.0073(14)
C16 0.0407(17) 0.0394(18) 0.048(2) -0.0056(15) 0.0128(14) -0.0048(14)
C17 0.0392(16) 0.0322(17) 0.0313(16) -0.0035(13) 0.0086(12) -0.0037(13)
C18 0.0371(15) 0.0276(16) 0.0341(16) -0.0013(13) 0.0048(12) -0.0010(12)
C19 0.059(2) 0.0365(19) 0.052(2) -0.0038(16) 0.0242(16) -0.0051(15)
C20 0.072(2) 0.048(2) 0.065(2) -0.0001(19) 0.0395(19) -0.0077(18)
C21 0.058(2) 0.041(2) 0.058(2) 0.0074(17) 0.0119(17) -0.0166(16)
C22 0.0504(19) 0.0340(18) 0.045(2) -0.0042(15) 0.0014(15) -0.0107(14)
C23 0.0471(18) 0.0412(18) 0.0385(18) -0.0076(15) 0.0088(13) -0.0061(15)
Cl1 0.0579(5) 0.0335(4) 0.0327(4) -0.0030(3) 0.0082(3) 0.0013(3)

loop_
_atom_type_symbol
_atom_type_description
_atom_type_scat_dispersion_real
_atom_type_scat_dispersion_imag
_atom_type_scat_source
C C 0.0033 0.0016 'International Tables Vol C Tables 4.2.6.8 and 6.1.1.4'
H H 0.0000 0.0000 'International Tables Vol C Tables 4.2.6.8 and 6.1.1.4'
N N 0.0061 0.0033 'International Tables Vol C Tables 4.2.6.8 and 6.1.1.4'
Fe Fe 0.3463 0.8444 'International Tables Vol C Tables 4.2.6.8 and 6.1.1.4'
Cl Cl 0.1484 0.1585 'International Tables Vol C Tables 4.2.6.8 and 6.1.1.4'

loop_
_geom_angle_atom_site_label_1
_geom_angle_atom_site_label_2
_geom_angle_atom_site_label_3
_geom_angle
C10 Fe1 C14 42.12(10)
C10 Fe1 C5 115.87(11)
C14 Fe1 C5 102.39(11)
C10 Fe1 C1 98.68(11)
C14 Fe1 C1 116.07(11)
C5 Fe1 C1 41.67(11)
C10 Fe1 C2 117.81(11)
C14 Fe1 C2 153.60(12)
C5 Fe1 C2 68.60(12)
C1 Fe1 C2 40.83(11)
C10 Fe1 C11 41.10(11)
C14 Fe1 C11 69.51(11)
C5 Fe1 C11 153.09(11)
C1 Fe1 C11 117.32(11)
C2 Fe1 C11 106.80(11)
C10 Fe1 C4 154.61(12)
C14 Fe1 C4 121.78(12)
C5 Fe1 C4 40.73(12)
C1 Fe1 C4 69.44(12)
C2 Fe1 C4 68.29(12)
C11 Fe1 C4 164.26(11)
C10 Fe1 C3 156.98(12)
C14 Fe1 C3 160.70(12)
C5 Fe1 C3 68.25(12)
C1 Fe1 C3 68.88(12)
C2 Fe1 C3 40.48(12)
C11 Fe1 C3 126.40(12)
C4 Fe1 C3 40.38(12)
C10 Fe1 C13 69.67(11)
C14 Fe1 C13 41.22(11)
C5 Fe1 C13 122.99(11)
C1 Fe1 C13 155.58(11)
C2 Fe1 C13 163.56(12)
C11 Fe1 C13 68.44(11)
C4 Fe1 C13 111.80(12)
C3 Fe1 C13 128.89(12)
C10 Fe1 C12 69.06(11)
C14 Fe1 C12 68.90(11)
C5 Fe1 C12 161.80(12)
C1 Fe1 C12 156.41(12)
C2 Fe1 C12 126.15(12)
C11 Fe1 C12 40.56(11)
C4 Fe1 C12 129.47(12)
C3 Fe1 C12 114.69(12)
C13 Fe1 C12 40.24(11)
C16 N1 C15 110.3(2)
C16 N1 C9 115.8(2)
C15 N1 C9 111.9(2)
C17 N2 C14 118.7(2)
C2 C1 C5 106.4(3)
C2 C1 C6 127.8(3)
C5 C1 C6 125.7(3)
C2 C1 Fe1 69.99(16)
C5 C1 Fe1 69.07(15)
C6 C1 Fe1 123.32(19)
C3 C2 C1 109.0(3)
C3 C2 Fe1 70.19(17)
C1 C2 Fe1 69.18(15)
C4 C3 C2 108.4(3)
C4 C3 Fe1 69.79(16)
C2 C3 Fe1 69.33(16)
C3 C4 C5 107.6(3)
C3 C4 Fe1 69.83(17)
C5 C4 Fe1 68.72(16)
C4 C5 C1 108.6(3)
C4 C5 Fe1 70.55(17)
C1 C5 Fe1 69.26(16)
C1 C6 C7 111.9(2)
C1 C6 C8 112.8(2)
C7 C6 C8 112.5(2)
C9 C8 C6 113.9(2)
C10 C9 N1 113.2(2)
C10 C9 C8 114.7(2)
N1 C9 C8 110.8(2)
C11 C10 C14 107.6(2)
C11 C10 C9 122.5(2)
C14 C10 C9 129.5(2)
C11 C10 Fe1 70.85(16)
C14 C10 Fe1 69.31(15)
C9 C10 Fe1 119.52(18)
C10 C11 C12 108.4(2)
C10 C11 Fe1 68.05(15)
C12 C11 Fe1 70.47(16)
C13 C12 C11 108.5(2)
C13 C12 Fe1 69.54(16)
C11 C12 Fe1 68.97(16)
C12 C13 C14 108.2(2)
C12 C13 Fe1 70.21(15)
C14 C13 Fe1 67.96(15)
N2 C14 C13 128.7(2)
N2 C14 C10 123.9(2)
C13 C14 C10 107.4(2)
N2 C14 Fe1 123.88(19)
C13 C14 Fe1 70.82(15)
C10 C14 Fe1 68.57(14)
N2 C17 C18 122.9(3)
C23 C18 C19 118.7(3)
C23 C18 C17 119.3(3)
C19 C18 C17 122.0(3)
C20 C19 C18 120.0(3)
C19 C20 C21 120.7(3)
C22 C21 C20 119.6(3)
C21 C22 C23 120.2(3)
C22 C23 C18 120.8(3)

loop_
_geom_bond_atom_site_label_1
_geom_bond_atom_site_label_2
_geom_bond_distance
Fe1 C10 2.002(3)
Fe1 C14 2.012(3)
Fe1 C5 2.026(3)
Fe1 C1 2.029(3)
Fe1 C2 2.040(3)
Fe1 C11 2.039(3)
Fe1 C4 2.050(3)
Fe1 C3 2.051(3)
Fe1 C13 2.051(3)
Fe1 C12 2.059(3)
N1 C16 1.480(3)
N1 C15 1.491(4)
N1 C9 1.516(3)
N2 C17 1.270(3)
N2 C14 1.411(3)
C1 C2 1.419(4)
C1 C5 1.442(4)
C1 C6 1.511(4)
C2 C3 1.415(4)
C3 C4 1.415(4)
C4 C5 1.419(4)
C6 C7 1.524(4)
C6 C8 1.539(4)
C8 C9 1.536(4)
C9 C10 1.512(4)
C10 C11 1.419(4)
C10 C14 1.443(4)
C11 C12 1.421(4)
C12 C13 1.414(4)
C13 C14 1.431(4)
C17 C18 1.471(4)
C18 C23 1.386(4)
C18 C19 1.392(4)
C19 C20 1.376(4)
C20 C21 1.379(5)
C21 C22 1.373(5)
C22 C23 1.377(4)

loop_
_geom_torsion_atom_site_label_1
_geom_torsion_atom_site_label_2
_geom_torsion_atom_site_label_3
_geom_torsion_atom_site_label_4
_geom_torsion
C10 Fe1 C1 C2 123.05(18)
C14 Fe1 C1 C2 163.53(17)
C5 Fe1 C1 C2 -117.4(2)
C11 Fe1 C1 C2 84.24(19)
C4 Fe1 C1 C2 -80.20(19)
C3 Fe1 C1 C2 -36.86(18)
C13 Fe1 C1 C2 -177.9(3)
C12 Fe1 C1 C2 66.7(3)
C10 Fe1 C1 C5 -119.50(17)
C14 Fe1 C1 C5 -79.03(18)
C2 Fe1 C1 C5 117.4(2)
C11 Fe1 C1 C5 -158.32(16)
C4 Fe1 C1 C5 37.25(17)
C3 Fe1 C1 C5 80.59(18)
C13 Fe1 C1 C5 -60.4(3)
C12 Fe1 C1 C5 -175.9(3)
C10 Fe1 C1 C6 0.3(2)
C14 Fe1 C1 C6 40.7(3)
C5 Fe1 C1 C6 119.8(3)
C2 Fe1 C1 C6 -122.8(3)
C11 Fe1 C1 C6 -38.5(3)
C4 Fe1 C1 C6 157.0(3)
C3 Fe1 C1 C6 -159.6(3)
C13 Fe1 C1 C6 59.4(4)
C12 Fe1 C1 C6 -56.1(4)
C5 C1 C2 C3 -0.7(3)
C6 C1 C2 C3 176.3(3)
Fe1 C1 C2 C3 59.0(2)
C5 C1 C2 Fe1 -59.77(18)
C6 C1 C2 Fe1 117.2(3)
C10 Fe1 C2 C3 170.01(17)
C14 Fe1 C2 C3 -155.4(2)
C5 Fe1 C2 C3 -81.14(19)
C1 Fe1 C2 C3 -120.5(3)
C11 Fe1 C2 C3 126.95(18)
C4 Fe1 C2 C3 -37.20(18)
C13 Fe1 C2 C3 56.4(5)
C12 Fe1 C2 C3 86.6(2)
C10 Fe1 C2 C1 -69.5(2)
C14 Fe1 C2 C1 -35.0(3)
C5 Fe1 C2 C1 39.32(17)
C11 Fe1 C2 C1 -112.58(18)
C4 Fe1 C2 C1 83.26(19)
C3 Fe1 C2 C1 120.5(3)
C13 Fe1 C2 C1 176.9(4)
C12 Fe1 C2 C1 -152.92(17)
C1 C2 C3 C4 0.6(3)
Fe1 C2 C3 C4 59.0(2)
C1 C2 C3 Fe1 -58.4(2)
C10 Fe1 C3 C4 -143.0(3)
C14 Fe1 C3 C4 26.1(4)
C5 Fe1 C3 C4 -37.79(17)
C1 Fe1 C3 C4 -82.71(19)
C2 Fe1 C3 C4 -119.9(3)
C11 Fe1 C3 C4 168.23(17)
C13 Fe1 C3 C4 77.8(2)
C12 Fe1 C3 C4 122.65(18)
C10 Fe1 C3 C2 -23.1(4)
C14 Fe1 C3 C2 146.0(3)
C5 Fe1 C3 C2 82.09(19)
C1 Fe1 C3 C2 37.17(18)
C11 Fe1 C3 C2 -71.9(2)
C4 Fe1 C3 C2 119.9(3)
C13 Fe1 C3 C2 -162.36(17)
C12 Fe1 C3 C2 -117.48(18)
C2 C3 C4 C5 -0.2(3)
Fe1 C3 C4 C5 58.5(2)
C2 C3 C4 Fe1 -58.8(2)
C10 Fe1 C4 C3 146.7(2)
C14 Fe1 C4 C3 -170.15(17)
C5 Fe1 C4 C3 119.3(3)
C1 Fe1 C4 C3 81.20(19)
C2 Fe1 C4 C3 37.29(18)
C11 Fe1 C4 C3 -37.3(5)
C13 Fe1 C4 C3 -124.99(18)
C12 Fe1 C4 C3 -82.3(2)
C10 Fe1 C4 C5 27.4(3)
C14 Fe1 C4 C5 70.6(2)
C1 Fe1 C4 C5 -38.08(17)
C2 Fe1 C4 C5 -81.99(19)
C11 Fe1 C4 C5 -156.5(4)
C3 Fe1 C4 C5 -119.3(3)
C13 Fe1 C4 C5 115.73(18)
C12 Fe1 C4 C5 158.37(17)
C3 C4 C5 C1 -0.2(3)
Fe1 C4 C5 C1 59.00(19)
C3 C4 C5 Fe1 -59.2(2)
C2 C1 C5 C4 0.6(3)
C6 C1 C5 C4 -176.5(3)
Fe1 C1 C5 C4 -59.8(2)
C2 C1 C5 Fe1 60.36(18)
C6 C1 C5 Fe1 -116.7(3)
C10 Fe1 C5 C4 -167.32(17)
C14 Fe1 C5 C4 -124.84(18)
C1 Fe1 C5 C4 119.7(2)
C2 Fe1 C5 C4 81.15(19)
C11 Fe1 C5 C4 166.2(2)
C3 Fe1 C5 C4 37.47(18)
C13 Fe1 C5 C4 -85.7(2)
C12 Fe1 C5 C4 -65.6(4)
C10 Fe1 C5 C1 72.98(18)
C14 Fe1 C5 C1 115.47(17)
C2 Fe1 C5 C1 -38.55(17)
C11 Fe1 C5 C1 46.5(3)
C4 Fe1 C5 C1 -119.7(2)
C3 Fe1 C5 C1 -82.23(18)
C13 Fe1 C5 C1 154.61(16)
C12 Fe1 C5 C1 174.7(3)
C2 C1 C6 C7 10.9(4)
C5 C1 C6 C7 -172.6(2)
Fe1 C1 C6 C7 100.5(3)
C2 C1 C6 C8 -117.1(3)
C5 C1 C6 C8 59.3(4)
Fe1 C1 C6 C8 -27.6(3)
C1 C6 C8 C9 65.2(3)
C7 C6 C8 C9 -62.6(3)
C16 N1 C9 C10 -77.5(3)
C15 N1 C9 C10 50.1(3)
C16 N1 C9 C8 52.9(3)
C15 N1 C9 C8 -179.5(2)
C6 C8 C9 C10 -72.6(3)
C6 C8 C9 N1 157.7(2)
N1 C9 C10 C11 -108.6(3)
C8 C9 C10 C11 122.9(3)
N1 C9 C10 C14 79.8(3)
C8 C9 C10 C14 -48.7(4)
N1 C9 C10 Fe1 166.36(17)
C8 C9 C10 Fe1 37.9(3)
C14 Fe1 C10 C11 118.3(2)
C5 Fe1 C10 C11 -162.13(16)
C1 Fe1 C10 C11 -122.10(17)
C2 Fe1 C10 C11 -83.82(18)
C4 Fe1 C10 C11 178.4(2)
C3 Fe1 C10 C11 -67.1(3)
C13 Fe1 C10 C11 80.12(17)
C12 Fe1 C10 C11 36.99(16)
C5 Fe1 C10 C14 79.59(18)
C1 Fe1 C10 C14 119.62(16)
C2 Fe1 C10 C14 157.90(16)
C11 Fe1 C10 C14 -118.3(2)
C4 Fe1 C10 C14 60.1(3)
C3 Fe1 C10 C14 174.7(3)
C13 Fe1 C10 C14 -38.16(15)
C12 Fe1 C10 C14 -81.29(17)
C14 Fe1 C10 C9 -124.6(3)
C5 Fe1 C10 C9 -45.0(2)
C1 Fe1 C10 C9 -4.9(2)
C2 Fe1 C10 C9 33.3(2)
C11 Fe1 C10 C9 117.2(3)
C4 Fe1 C10 C9 -64.5(3)
C3 Fe1 C10 C9 50.1(4)
C13 Fe1 C10 C9 -162.7(2)
C12 Fe1 C10 C9 154.2(2)
C14 C10 C11 C12 0.7(3)
C9 C10 C11 C12 -172.5(2)
Fe1 C10 C11 C12 -59.11(19)
C14 C10 C11 Fe1 59.82(18)
C9 C10 C11 Fe1 -113.4(2)
C14 Fe1 C11 C10 -39.09(16)
C5 Fe1 C11 C10 37.6(3)
C1 Fe1 C11 C10 70.49(18)
C2 Fe1 C11 C10 113.29(17)
C4 Fe1 C11 C10 -177.4(4)
C3 Fe1 C11 C10 153.42(16)
C13 Fe1 C11 C10 -83.38(17)
C12 Fe1 C11 C10 -120.2(2)
C10 Fe1 C11 C12 120.2(2)
C14 Fe1 C11 C12 81.12(17)
C5 Fe1 C11 C12 157.8(2)
C1 Fe1 C11 C12 -169.31(16)
C2 Fe1 C11 C12 -126.50(17)
C4 Fe1 C11 C12 -57.2(5)
C3 Fe1 C11 C12 -86.4(2)
C13 Fe1 C11 C12 36.82(16)
C10 C11 C12 C13 -0.8(3)
Fe1 C11 C12 C13 -58.5(2)
C10 C11 C12 Fe1 57.62(19)
C10 Fe1 C12 C13 82.90(18)
C14 Fe1 C12 C13 37.62(16)
C5 Fe1 C12 C13 -26.5(4)
C1 Fe1 C12 C13 144.7(3)
C2 Fe1 C12 C13 -167.27(17)
C11 Fe1 C12 C13 120.4(2)
C4 Fe1 C12 C13 -76.8(2)
C3 Fe1 C12 C13 -121.77(18)
C10 Fe1 C12 C11 -37.47(16)
C14 Fe1 C12 C11 -82.75(17)
C5 Fe1 C12 C11 -146.8(3)
C1 Fe1 C12 C11 24.3(4)
C2 Fe1 C12 C11 72.4(2)
C4 Fe1 C12 C11 162.82(16)
C3 Fe1 C12 C11 117.86(18)
C13 Fe1 C12 C11 -120.4(2)
C11 C12 C13 C14 0.6(3)
Fe1 C12 C13 C14 -57.47(19)
C11 C12 C13 Fe1 58.10(19)
C10 Fe1 C13 C12 -81.24(18)
C14 Fe1 C13 C12 -120.2(2)
C5 Fe1 C13 C12 170.44(17)
C1 Fe1 C13 C12 -146.0(3)
C2 Fe1 C13 C12 38.9(5)
C11 Fe1 C13 C12 -37.10(17)
C4 Fe1 C13 C12 125.96(18)
C3 Fe1 C13 C12 83.0(2)
C10 Fe1 C13 C14 38.96(16)
C5 Fe1 C13 C14 -69.35(19)
C1 Fe1 C13 C14 -25.8(4)
C2 Fe1 C13 C14 159.1(4)
C11 Fe1 C13 C14 83.10(17)
C4 Fe1 C13 C14 -113.84(17)
C3 Fe1 C13 C14 -156.83(17)
C12 Fe1 C13 C14 120.2(2)
C17 N2 C14 C13 -9.4(4)
C17 N2 C14 C10 167.8(2)
C17 N2 C14 Fe1 82.4(3)
C12 C13 C14 N2 177.4(3)
Fe1 C13 C14 N2 118.5(3)
C12 C13 C14 C10 -0.2(3)
Fe1 C13 C14 C10 -59.05(17)
C12 C13 C14 Fe1 58.85(19)
C11 C10 C14 N2 -178.0(2)
C9 C10 C14 N2 -5.5(4)
Fe1 C10 C14 N2 -117.2(3)
C11 C10 C14 C13 -0.3(3)
C9 C10 C14 C13 172.3(3)
Fe1 C10 C14 C13 60.48(18)
C11 C10 C14 Fe1 -60.80(18)
C9 C10 C14 Fe1 111.8(3)
C10 Fe1 C14 N2 117.3(3)
C5 Fe1 C14 N2 2.2(2)
C1 Fe1 C14 N2 44.2(3)
C2 Fe1 C14 N2 68.8(4)
C11 Fe1 C14 N2 155.4(3)
C4 Fe1 C14 N2 -36.8(3)
C3 Fe1 C14 N2 -56.4(5)
C13 Fe1 C14 N2 -124.3(3)
C12 Fe1 C14 N2 -161.1(3)
C10 Fe1 C14 C13 -118.5(2)
C5 Fe1 C14 C13 126.52(17)
C1 Fe1 C14 C13 168.45(16)
C2 Fe1 C14 C13 -166.9(2)
C11 Fe1 C14 C13 -80.28(17)
C4 Fe1 C14 C13 87.47(18)
C3 Fe1 C14 C13 67.9(4)
C12 Fe1 C14 C13 -36.76(16)
C5 Fe1 C14 C10 -115.03(16)
C1 Fe1 C14 C10 -73.09(18)
C2 Fe1 C14 C10 -48.4(3)
C11 Fe1 C14 C10 38.17(15)
C4 Fe1 C14 C10 -154.08(16)
C3 Fe1 C14 C10 -173.7(3)
C13 Fe1 C14 C10 118.5(2)
C12 Fe1 C14 C10 81.69(17)
C14 N2 C17 C18 -176.8(2)
N2 C17 C18 C23 176.5(3)
N2 C17 C18 C19 -4.3(4)
C23 C18 C19 C20 0.2(5)
C17 C18 C19 C20 -178.9(3)
C18 C19 C20 C21 -1.9(5)
C19 C20 C21 C22 2.3(6)
C20 C21 C22 C23 -0.9(5)
C21 C22 C23 C18 -0.9(5)
C19 C18 C23 C22 1.2(4)
C17 C18 C23 C22 -179.6(3)
